data_4034719
loop_
_publ_author_name
'Selvaraj, Karuppu'
'Swamy, K. C. Kumara'

_publ_section_title
;
 Transition-Metal-Free, Br\/onsted Acid-Mediated Cascade Sequence in the
 Reaction of Propargyl Alcohols with Sulfonamido-indoles/-indolines:
 Highly Substituted \d- and \a-Carbolines.
;
_journal_issue 24
_journal_name_full 'The Journal of organic chemistry'
_journal_page_first 15043
_journal_page_last 15056
_journal_paper_doi 10.1021/acs.joc.8b02293
_journal_volume 83
_journal_year 2018
_chemical_formula_sum 'C31 H22 N2'
_chemical_formula_weight 422.51
_space_group_crystal_system monoclinic
_space_group_IT_number 14
_space_group_name_Hall '-P 2ybc'
_space_group_name_H-M_alt 'P 1 21/c 1'
_atom_sites_solution_hydrogens geom
_audit_creation_method SHELXL-2016/6
_cell_angle_alpha 90
_cell_angle_beta 110.2700(10)
_cell_angle_gamma 90
_cell_formula_units_Z 8
_cell_length_a 21.1443(9)
_cell_length_b 14.1022(6)
_cell_length_c 15.9946(7)
_cell_measurement_reflns_used 9986
_cell_measurement_temperature 293(2)
_cell_measurement_theta_max 24.95
_cell_measurement_theta_min 2.49
_cell_volume 4473.9(3)
_computing_cell_refinement 'Bruker SAINT'
_computing_data_collection 'Bruker APEX2'
_computing_data_reduction 'Bruker SAINT'
_computing_molecular_graphics 'Bruker SHELXTL'
_computing_publication_material 'Bruker SHELXTL'
_computing_structure_refinement 'SHELXL-2016/6 (Sheldrick, 2016)'
_computing_structure_solution 'SHELXT 2014/5 (Sheldrick, 2014)'
_diffrn_ambient_temperature 293(2)
_diffrn_measured_fraction_theta_full 0.993
_diffrn_measured_fraction_theta_max 0.993
_diffrn_measurement_device_type 'Bruker APEX-II CCD'
_diffrn_measurement_method '\f and \w scans'
_diffrn_radiation_type MoK\a
_diffrn_radiation_wavelength 0.71073
_diffrn_reflns_av_R_equivalents 0.0391
_diffrn_reflns_av_unetI/netI 0.0228
_diffrn_reflns_Laue_measured_fraction_full 0.993
_diffrn_reflns_Laue_measured_fraction_max 0.993
_diffrn_reflns_limit_h_max 25
_diffrn_reflns_limit_h_min -25
_diffrn_reflns_limit_k_max 16
_diffrn_reflns_limit_k_min -16
_diffrn_reflns_limit_l_max 19
_diffrn_reflns_limit_l_min -19
_diffrn_reflns_number 49229
_diffrn_reflns_point_group_measured_fraction_full 0.993
_diffrn_reflns_point_group_measured_fraction_max 0.993
_diffrn_reflns_theta_full 25.109
_diffrn_reflns_theta_max 25.109
_diffrn_reflns_theta_min 2.493
_exptl_absorpt_coefficient_mu 0.073
_exptl_crystal_colour paleyellow
_exptl_crystal_density_diffrn 1.255
_exptl_crystal_description Needle
_exptl_crystal_F_000 1848
_refine_diff_density_max 0.520
_refine_diff_density_min -0.265
_refine_diff_density_rms 0.037
_refine_ls_extinction_method none
_refine_ls_goodness_of_fit_ref 0.716
_refine_ls_hydrogen_treatment constr
_refine_ls_matrix_type full
_refine_ls_number_parameters 595
_refine_ls_number_reflns 7975
_refine_ls_number_restraints 0
_refine_ls_restrained_S_all 0.716
_refine_ls_R_factor_all 0.0711
_refine_ls_R_factor_gt 0.0553
_refine_ls_shift/su_max 0.002
_refine_ls_shift/su_mean 0.000
_refine_ls_structure_factor_coef Fsqd
_refine_ls_weighting_details 'w=1/[\s^2^(Fo^2^)+(0.1783P)^2^+3.0373P] where P=(Fo^2^+2Fc^2^)/3'
_refine_ls_weighting_scheme calc
_refine_ls_wR_factor_gt 0.1712
_refine_ls_wR_factor_ref 0.1982
_reflns_Friedel_coverage 0.000
_reflns_number_gt 6184
_reflns_number_total 7975
_reflns_threshold_expression 'I > 2\s(I)'
_cod_data_source_file jo8b02293_si_001.cif
_cod_data_source_block Compd3br
_cod_original_sg_symbol_H-M 'P 21/c'
_cod_database_code 4034719
_shelx_shelxl_version_number 2016/6
_shelx_space_group_comment
;
The symmetry employed for this shelxl refinement is uniquely defined
by the following loop, which should always be used as a source of
symmetry information in preference to the above space-group names.
They are only intended as comments.
;

loop_
_space_group_symop_operation_xyz
'x, y, z'
'-x, y+1/2, -z+1/2'
'-x, -y, -z'
'x, -y-1/2, z-1/2'

loop_
_atom_site_label
_atom_site_type_symbol
_atom_site_fract_x
_atom_site_fract_y
_atom_site_fract_z
_atom_site_U_iso_or_equiv
_atom_site_adp_type
_atom_site_occupancy
_atom_site_site_symmetry_order
_atom_site_calc_flag
_atom_site_refinement_flags_posn
_atom_site_refinement_flags_adp
N3 N 0.39035(8) 0.09506(11) 0.28762(11) 0.0450(4) Uani 1 1 d . .
N1 N 0.12256(9) 0.41307(12) 0.41384(11) 0.0494(4) Uani 1 1 d . .
N2 N -0.00043(9) 0.52872(12) 0.23268(12) 0.0537(4) Uani 1 1 d . .
N4 N 0.52132(9) -0.02834(13) 0.24301(12) 0.0556(5) Uani 1 1 d . .
C54 C 0.51426(9) 0.16541(13) 0.50973(12) 0.0413(4) Uani 1 1 d . .
C55 C 0.49036(9) 0.12429(12) 0.41890(12) 0.0394(4) Uani 1 1 d . .
C42 C 0.42163(9) 0.13874(13) 0.36633(13) 0.0410(4) Uani 1 1 d . .
C41 C 0.42798(10) 0.03971(13) 0.25713(13) 0.0428(4) Uani 1 1 d . .
C23 C 0.01538(11) 0.37759(13) 0.43216(12) 0.0451(5) Uani 1 1 d . .
C56 C 0.53140(9) 0.07078(13) 0.38147(13) 0.0424(4) Uani 1 1 d . .
C10 C 0.08593(11) 0.36629(13) 0.45452(12) 0.0465(5) Uani 1 1 d . .
C58 C 0.60656(10) 0.06464(14) 0.42342(13) 0.0445(4) Uani 1 1 d . .
C57 C 0.49879(10) 0.02818(13) 0.29898(13) 0.0444(4) Uani 1 1 d . .
C53 C 0.57417(11) 0.13725(15) 0.57705(14) 0.0514(5) Uani 1 1 d . .
H53 H 0.600799 0.090997 0.564189 0.062 Uiso 1 1 calc R U
C49 C 0.47397(10) 0.23293(14) 0.53348(13) 0.0481(5) Uani 1 1 d . .
C43 C 0.38040(9) 0.20857(13) 0.39181(13) 0.0443(4) Uani 1 1 d . .
C9 C 0.08868(10) 0.46701(13) 0.34524(13) 0.0451(5) Uani 1 1 d . .
C40 C 0.40670(11) -0.01349(13) 0.17528(13) 0.0467(5) Uani 1 1 d . .
C24 C -0.02062(10) 0.43211(13) 0.35568(13) 0.0436(4) Uani 1 1 d . .
C25 C 0.01764(10) 0.47543(13) 0.31092(13) 0.0448(5) Uani 1 1 d . .
C48 C 0.40748(10) 0.25933(13) 0.47088(14) 0.0463(5) Uani 1 1 d . .
C26 C -0.09550(11) 0.44097(14) 0.31981(14) 0.0496(5) Uani 1 1 d . .
C22 C -0.01640(12) 0.32980(15) 0.48996(14) 0.0540(5) Uani 1 1 d . .
C63 C 0.63839(12) -0.01775(17) 0.46570(16) 0.0596(6) Uani 1 1 d . .
H63 H 0.612632 -0.070391 0.468250 0.072 Uiso 1 1 calc R U
C35 C 0.46554(11) -0.05229(15) 0.16857(14) 0.0535(5) Uani 1 1 d . .
C59 C 0.64600(11) 0.14242(17) 0.42091(14) 0.0549(5) Uani 1 1 d . .
H59 H 0.625790 0.198460 0.394003 0.066 Uiso 1 1 calc R U
C3 C 0.05862(12) 0.55601(15) 0.21985(15) 0.0555(5) Uani 1 1 d . .
C11 C 0.12306(13) 0.29427(15) 0.51930(13) 0.0594(6) Uani 1 1 d . .
C8 C 0.11488(11) 0.52109(14) 0.28772(14) 0.0519(5) Uani 1 1 d . .
C17 C 0.01918(16) 0.25444(16) 0.54649(14) 0.0687(7) Uani 1 1 d . .
C44 C 0.31474(10) 0.22857(16) 0.33465(17) 0.0588(6) Uani 1 1 d . .
H44 H 0.296559 0.194316 0.282045 0.071 Uiso 1 1 calc R U
C39 C 0.34436(12) -0.03142(15) 0.11001(14) 0.0546(5) Uani 1 1 d . .
H39 H 0.305055 -0.006587 0.114934 0.066 Uiso 1 1 calc R U
C45 C 0.27679(11) 0.29786(17) 0.35497(19) 0.0673(7) Uani 1 1 d . .
H45 H 0.232738 0.309085 0.317535 0.081 Uiso 1 1 calc R U
C28 C -0.12604(12) 0.52524(17) 0.32962(16) 0.0635(6) Uani 1 1 d . .
H28 H -0.099692 0.575298 0.360807 0.076 Uiso 1 1 calc R U
C32 C -0.13571(12) 0.36664(17) 0.27436(16) 0.0603(6) Uani 1 1 d . .
H32 H -0.116292 0.308862 0.268916 0.072 Uiso 1 1 calc R U
C47 C 0.36850(12) 0.33215(16) 0.48854(17) 0.0621(6) Uani 1 1 d . .
H47 H 0.386443 0.368373 0.539954 0.074 Uiso 1 1 calc R U
C46 C 0.30481(12) 0.35066(18) 0.43163(19) 0.0683(7) Uani 1 1 d . .
H46 H 0.280016 0.399351 0.444610 0.082 Uiso 1 1 calc R U
C16 C 0.08909(15) 0.23368(16) 0.55718(14) 0.0659(7) Uani 1 1 d . .
C38 C 0.34206(14) -0.08676(16) 0.03789(16) 0.0636(6) Uani 1 1 d . .
H38 H 0.300827 -0.100105 -0.006059 0.076 Uiso 1 1 calc R U
C36 C 0.46339(14) -0.10675(18) 0.09488(16) 0.0674(7) Uani 1 1 d . .
H36 H 0.502511 -0.131445 0.089288 0.081 Uiso 1 1 calc R U
C7 C 0.17913(14) 0.54061(18) 0.28796(18) 0.0683(7) Uani 1 1 d . .
H7 H 0.217012 0.518146 0.333269 0.082 Uiso 1 1 calc R U
C1 C -0.06641(14) 0.5572(2) 0.17072(17) 0.0736(7) Uani 1 1 d . .
H1A H -0.100648 0.516143 0.178757 0.088 Uiso 1 1 calc R U
H1B H -0.067198 0.549084 0.110149 0.088 Uiso 1 1 calc R U
C21 C -0.07857(14) 0.35812(19) 0.49458(16) 0.0685(7) Uani 1 1 d . .
H21 H -0.100327 0.410782 0.462327 0.082 Uiso 1 1 calc R U
C52 C 0.59466(12) 0.17552(18) 0.66084(15) 0.0637(6) Uani 1 1 d . .
H52 H 0.635040 0.155917 0.703313 0.076 Uiso 1 1 calc R U
C37 C 0.40130(15) -0.12266(17) 0.03074(17) 0.0712(7) Uani 1 1 d . .
H37 H 0.398833 -0.158591 -0.019051 0.085 Uiso 1 1 calc R U
C50 C 0.49647(14) 0.27028(19) 0.61996(17) 0.0702(7) Uani 1 1 d . .
H50 H 0.470083 0.315178 0.635130 0.084 Uiso 1 1 calc R U
C4 C 0.06549(16) 0.60890(18) 0.14940(18) 0.0745(7) Uani 1 1 d . .
H4 H 0.027933 0.630793 0.103240 0.089 Uiso 1 1 calc R U
C29 C -0.19480(14) 0.5355(2) 0.2937(2) 0.0791(8) Uani 1 1 d . .
H29 H -0.214650 0.591979 0.301726 0.095 Uiso 1 1 calc R U
C62 C 0.70729(14) -0.0220(2) 0.50354(19) 0.0791(8) Uani 1 1 d . .
H62 H 0.727842 -0.076966 0.532461 0.095 Uiso 1 1 calc R U
C12 C 0.19256(15) 0.2822(2) 0.53841(17) 0.0771(8) Uani 1 1 d . .
H12 H 0.215807 0.325090 0.515621 0.092 Uiso 1 1 calc R U
C51 C 0.55586(14) 0.2429(2) 0.68262(17) 0.0775(8) Uani 1 1 d . .
H51 H 0.569984 0.269329 0.739380 0.093 Uiso 1 1 calc R U
C34 C 0.58922(13) -0.0590(2) 0.25084(19) 0.0795(8) Uani 1 1 d . .
H34A H 0.586600 -0.121936 0.225467 0.095 Uiso 1 1 calc R U
H34B H 0.616562 -0.063146 0.313506 0.095 Uiso 1 1 calc R U
C61 C 0.74595(13) 0.0543(3) 0.4990(2) 0.0911(10) Uani 1 1 d . .
H61 H 0.792702 0.050464 0.523193 0.109 Uiso 1 1 calc R U
C30 C -0.23422(14) 0.4636(3) 0.2465(2) 0.0877(9) Uani 1 1 d . .
H30 H -0.280609 0.471668 0.220794 0.105 Uiso 1 1 calc R U
C31 C -0.20487(14) 0.3786(2) 0.2371(2) 0.0812(8) Uani 1 1 d . .
H31 H -0.231717 0.329190 0.205487 0.097 Uiso 1 1 calc R U
C15 C 0.1264(2) 0.1557(2) 0.6082(2) 0.1001(11) Uani 1 1 d . .
H15 H 0.104447 0.111689 0.631814 0.120 Uiso 1 1 calc R U
C60 C 0.71572(13) 0.1365(2) 0.45863(19) 0.0786(8) Uani 1 1 d . .
H60 H 0.742103 0.188577 0.456531 0.094 Uiso 1 1 calc R U
C5 C 0.12890(18) 0.6271(2) 0.1508(2) 0.0869(9) Uani 1 1 d . .
H5 H 0.134573 0.662438 0.104851 0.104 Uiso 1 1 calc R U
C18 C -0.0132(2) 0.2050(2) 0.5958(2) 0.0942(10) Uani 1 1 d . .
H18 H 0.008507 0.153615 0.630276 0.113 Uiso 1 1 calc R U
C6 C 0.18546(17) 0.5946(2) 0.2188(2) 0.0845(9) Uani 1 1 d . .
H6 H 0.228152 0.609072 0.217998 0.101 Uiso 1 1 calc R U
C13 C 0.2267(2) 0.2084(3) 0.5900(2) 0.1014(11) Uani 1 1 d . .
H13 H 0.272811 0.201940 0.602384 0.122 Uiso 1 1 calc R U
C14 C 0.1936(3) 0.1448(3) 0.6230(2) 0.1145(14) Uani 1 1 d . .
H14 H 0.216738 0.093369 0.655880 0.137 Uiso 1 1 calc R U
C19 C -0.0752(2) 0.2298(3) 0.5949(2) 0.1086(13) Uani 1 1 d . .
H19 H -0.096062 0.193984 0.626799 0.130 Uiso 1 1 calc R U
C20 C -0.10829(18) 0.3089(3) 0.5465(2) 0.0933(11) Uani 1 1 d . .
H20 H -0.149631 0.328244 0.549026 0.112 Uiso 1 1 calc R U
C2 C -0.08335(18) 0.6594(2) 0.1837(3) 0.1060(12) Uani 1 1 d . .
H2A H -0.127016 0.674722 0.141663 0.159 Uiso 1 1 calc R U
H2B H -0.083607 0.667588 0.243209 0.159 Uiso 1 1 calc R U
H2C H -0.050160 0.700525 0.174606 0.159 Uiso 1 1 calc R U
C33 C 0.6226(2) 0.0043(3) 0.2065(4) 0.1413(18) Uani 1 1 d . .
H33A H 0.666727 -0.019743 0.214165 0.212 Uiso 1 1 calc R U
H33B H 0.596485 0.007664 0.144114 0.212 Uiso 1 1 calc R U
H33C H 0.626472 0.066503 0.232228 0.212 Uiso 1 1 calc R U

loop_
_atom_site_aniso_label
_atom_site_aniso_U_11
_atom_site_aniso_U_22
_atom_site_aniso_U_33
_atom_site_aniso_U_23
_atom_site_aniso_U_13
_atom_site_aniso_U_12
N3 0.0450(9) 0.0451(9) 0.0444(9) -0.0023(7) 0.0150(7) -0.0010(7)
N1 0.0602(10) 0.0478(9) 0.0423(9) 0.0036(7) 0.0204(8) 0.0153(8)
N2 0.0652(11) 0.0512(10) 0.0430(10) 0.0140(8) 0.0166(8) 0.0098(8)
N4 0.0542(10) 0.0642(11) 0.0515(10) -0.0117(9) 0.0225(9) 0.0053(8)
C54 0.0467(10) 0.0410(10) 0.0385(10) 0.0030(8) 0.0176(8) -0.0031(8)
C55 0.0432(10) 0.0372(9) 0.0393(10) 0.0020(7) 0.0164(8) -0.0004(7)
C42 0.0435(10) 0.0397(9) 0.0424(10) 0.0000(8) 0.0180(8) -0.0022(8)
C41 0.0478(10) 0.0410(10) 0.0414(10) -0.0008(8) 0.0176(8) -0.0020(8)
C23 0.0670(13) 0.0355(9) 0.0360(10) -0.0043(8) 0.0220(9) 0.0023(8)
C56 0.0453(10) 0.0413(10) 0.0429(10) 0.0028(8) 0.0184(8) 0.0007(8)
C10 0.0688(13) 0.0400(10) 0.0330(10) 0.0012(8) 0.0206(9) 0.0114(9)
C58 0.0461(10) 0.0504(11) 0.0406(10) 0.0008(8) 0.0196(9) 0.0034(8)
C57 0.0486(11) 0.0438(10) 0.0445(11) -0.0022(8) 0.0208(9) 0.0008(8)
C53 0.0546(12) 0.0571(12) 0.0412(11) 0.0059(9) 0.0151(9) 0.0046(9)
C49 0.0560(11) 0.0455(10) 0.0451(11) -0.0029(8) 0.0202(9) -0.0019(9)
C43 0.0443(10) 0.0408(10) 0.0512(11) -0.0002(8) 0.0209(9) -0.0003(8)
C9 0.0599(12) 0.0387(9) 0.0404(10) 0.0035(8) 0.0221(9) 0.0115(8)
C40 0.0598(12) 0.0406(10) 0.0413(10) 0.0004(8) 0.0196(9) -0.0020(9)
C24 0.0572(11) 0.0362(9) 0.0397(10) -0.0040(8) 0.0196(9) 0.0053(8)
C25 0.0587(12) 0.0365(9) 0.0398(10) 0.0039(8) 0.0179(9) 0.0096(8)
C48 0.0519(11) 0.0413(10) 0.0497(11) -0.0022(8) 0.0227(9) 0.0000(8)
C26 0.0563(12) 0.0500(11) 0.0448(11) -0.0046(9) 0.0206(9) 0.0047(9)
C22 0.0825(15) 0.0476(11) 0.0391(11) -0.0096(9) 0.0301(11) -0.0120(10)
C63 0.0612(13) 0.0584(13) 0.0609(14) 0.0061(11) 0.0231(11) 0.0114(10)
C35 0.0650(13) 0.0500(11) 0.0483(12) -0.0044(9) 0.0232(10) -0.0005(10)
C59 0.0557(12) 0.0623(13) 0.0468(12) -0.0028(10) 0.0176(10) -0.0052(10)
C3 0.0787(15) 0.0424(11) 0.0504(12) 0.0103(9) 0.0287(11) 0.0086(10)
C11 0.0968(17) 0.0463(11) 0.0343(10) 0.0042(9) 0.0219(11) 0.0231(11)
C8 0.0690(13) 0.0441(10) 0.0512(12) 0.0041(9) 0.0317(11) 0.0084(9)
C17 0.123(2) 0.0490(12) 0.0355(11) -0.0039(9) 0.0293(13) -0.0218(13)
C44 0.0467(11) 0.0595(13) 0.0659(14) -0.0087(11) 0.0141(10) 0.0034(10)
C39 0.0619(13) 0.0489(11) 0.0494(12) -0.0009(9) 0.0148(10) -0.0069(10)
C45 0.0484(12) 0.0632(14) 0.0865(18) -0.0027(13) 0.0185(12) 0.0101(10)
C28 0.0664(14) 0.0598(13) 0.0616(14) -0.0114(11) 0.0186(12) 0.0121(11)
C32 0.0691(14) 0.0591(13) 0.0574(14) -0.0113(10) 0.0279(12) -0.0073(11)
C47 0.0672(14) 0.0543(13) 0.0670(15) -0.0116(11) 0.0262(12) 0.0090(11)
C46 0.0656(14) 0.0577(13) 0.0862(18) -0.0085(13) 0.0321(14) 0.0150(11)
C16 0.112(2) 0.0447(12) 0.0374(11) 0.0038(9) 0.0214(12) 0.0084(12)
C38 0.0825(16) 0.0501(12) 0.0490(13) -0.0043(10) 0.0110(12) -0.0091(11)
C36 0.0815(17) 0.0650(14) 0.0580(15) -0.0150(11) 0.0268(13) 0.0066(12)
C7 0.0777(16) 0.0636(14) 0.0767(17) 0.0063(12) 0.0433(14) 0.0106(12)
C1 0.0761(16) 0.0811(17) 0.0519(14) 0.0229(13) 0.0074(12) 0.0097(13)
C21 0.0911(18) 0.0730(15) 0.0543(14) -0.0167(12) 0.0414(13) -0.0195(13)
C52 0.0672(14) 0.0752(15) 0.0408(12) 0.0042(11) 0.0085(10) 0.0034(12)
C37 0.103(2) 0.0561(13) 0.0536(14) -0.0155(11) 0.0265(14) -0.0008(13)
C50 0.0824(16) 0.0725(15) 0.0527(14) -0.0172(12) 0.0196(12) 0.0146(13)
C4 0.106(2) 0.0632(14) 0.0650(16) 0.0237(12) 0.0434(15) 0.0131(14)
C29 0.0703(16) 0.0881(19) 0.0796(18) -0.0062(15) 0.0270(14) 0.0235(14)
C62 0.0665(16) 0.097(2) 0.0688(17) 0.0060(15) 0.0171(13) 0.0342(15)
C12 0.0930(19) 0.0815(17) 0.0552(14) 0.0136(13) 0.0237(13) 0.0427(15)
C51 0.0906(18) 0.0890(18) 0.0435(13) -0.0162(13) 0.0113(13) 0.0101(15)
C34 0.0631(15) 0.106(2) 0.0708(17) -0.0260(16) 0.0248(13) 0.0168(15)
C61 0.0446(13) 0.142(3) 0.078(2) -0.007(2) 0.0099(13) 0.0147(17)
C30 0.0565(15) 0.120(3) 0.084(2) -0.0062(19) 0.0209(14) 0.0098(16)
C31 0.0677(16) 0.098(2) 0.0759(18) -0.0195(16) 0.0226(14) -0.0210(15)
C15 0.172(4) 0.0605(16) 0.0609(17) 0.0214(14) 0.032(2) 0.009(2)
C60 0.0547(14) 0.107(2) 0.0735(18) -0.0126(16) 0.0211(13) -0.0239(14)
C5 0.125(3) 0.0670(16) 0.091(2) 0.0286(15) 0.066(2) 0.0107(16)
C18 0.144(3) 0.085(2) 0.0621(17) 0.0095(14) 0.0467(19) -0.035(2)
C6 0.103(2) 0.0712(16) 0.108(2) 0.0113(16) 0.073(2) 0.0017(15)
C13 0.131(3) 0.100(2) 0.0642(18) 0.0228(17) 0.0224(18) 0.063(2)
C14 0.159(4) 0.088(2) 0.079(2) 0.0300(19) 0.020(2) 0.061(3)
C19 0.164(4) 0.110(3) 0.068(2) 0.0024(18) 0.061(2) -0.055(3)
C20 0.112(2) 0.116(3) 0.0746(19) -0.0348(19) 0.0621(18) -0.046(2)
C2 0.105(2) 0.086(2) 0.122(3) 0.051(2) 0.033(2) 0.0381(18)
C33 0.116(3) 0.156(4) 0.188(5) -0.046(4) 0.100(3) -0.012(3)

loop_
_atom_type_symbol
_atom_type_description
_atom_type_scat_dispersion_real
_atom_type_scat_dispersion_imag
_atom_type_scat_source
C C 0.0033 0.0016 'International Tables Vol C Tables 4.2.6.8 and 6.1.1.4'
H H 0.0000 0.0000 'International Tables Vol C Tables 4.2.6.8 and 6.1.1.4'
N N 0.0061 0.0033 'International Tables Vol C Tables 4.2.6.8 and 6.1.1.4'

loop_
_geom_angle_atom_site_label_1
_geom_angle_atom_site_label_2
_geom_angle_atom_site_label_3
_geom_angle
C41 N3 C42 116.74(16)
C9 N1 C10 116.50(18)
C3 N2 C25 107.53(17)
C3 N2 C1 121.35(18)
C25 N2 C1 131.12(19)
C35 N4 C57 108.00(16)
C35 N4 C34 121.05(19)
C57 N4 C34 130.92(19)
C53 C54 C49 116.82(18)
C53 C54 C55 123.46(17)
C49 C54 C55 119.63(17)
C42 C55 C56 118.27(17)
C42 C55 C54 117.16(16)
C56 C55 C54 124.57(17)
N3 C42 C55 123.84(17)
N3 C42 C43 114.82(17)
C55 C42 C43 121.20(17)
N3 C41 C57 124.32(17)
N3 C41 C40 127.21(18)
C57 C41 C40 108.36(17)
C24 C23 C10 118.74(18)
C24 C23 C22 124.05(19)
C10 C23 C22 117.20(18)
C57 C56 C55 116.79(17)
C57 C56 C58 119.91(17)
C55 C56 C58 123.16(17)
N1 C10 C23 123.72(17)
N1 C10 C11 115.09(19)
C23 C10 C11 120.94(19)
C59 C58 C63 118.62(19)
C59 C58 C56 119.77(18)
C63 C58 C56 121.62(18)
C56 C57 N4 133.14(18)
C56 C57 C41 119.39(17)
N4 C57 C41 107.48(17)
C52 C53 C54 122.3(2)
C52 C53 H53 118.9
C54 C53 H53 118.9
C50 C49 C54 119.2(2)
C50 C49 C48 119.81(19)
C54 C49 C48 120.84(18)
C48 C43 C44 119.47(18)
C48 C43 C42 120.12(17)
C44 C43 C42 120.32(18)
N1 C9 C25 124.56(18)
N1 C9 C8 127.91(19)
C25 C9 C8 107.36(17)
C39 C40 C35 120.56(19)
C39 C40 C41 133.89(19)
C35 C40 C41 105.55(18)
C25 C24 C23 116.49(18)
C25 C24 C26 119.59(18)
C23 C24 C26 123.86(18)
N2 C25 C24 132.06(19)
N2 C25 C9 108.51(17)
C24 C25 C9 119.42(17)
C43 C48 C47 118.23(19)
C43 C48 C49 119.07(17)
C47 C48 C49 122.66(19)
C32 C26 C28 118.8(2)
C32 C26 C24 121.00(18)
C28 C26 C24 120.15(19)
C21 C22 C17 118.5(2)
C21 C22 C23 122.7(2)
C17 C22 C23 118.7(2)
C62 C63 C58 120.7(2)
C62 C63 H63 119.6
C58 C63 H63 119.6
N4 C35 C36 128.7(2)
N4 C35 C40 110.57(18)
C36 C35 C40 120.8(2)
C60 C59 C58 119.9(2)
C60 C59 H59 120.1
C58 C59 H59 120.1
N2 C3 C8 110.84(18)
N2 C3 C4 128.0(2)
C8 C3 C4 121.1(2)
C16 C11 C12 119.5(2)
C16 C11 C10 120.3(2)
C12 C11 C10 120.1(2)
C3 C8 C7 120.2(2)
C3 C8 C9 105.70(19)
C7 C8 C9 134.0(2)
C18 C17 C22 118.3(3)
C18 C17 C16 120.6(3)
C22 C17 C16 120.9(2)
C45 C44 C43 121.1(2)
C45 C44 H44 119.4
C43 C44 H44 119.4
C38 C39 C40 118.7(2)
C38 C39 H39 120.7
C40 C39 H39 120.7
C44 C45 C46 119.2(2)
C44 C45 H45 120.4
C46 C45 H45 120.4
C29 C28 C26 120.6(2)
C29 C28 H28 119.7
C26 C28 H28 119.7
C26 C32 C31 119.8(2)
C26 C32 H32 120.1
C31 C32 H32 120.1
C46 C47 C48 121.2(2)
C46 C47 H47 119.4
C48 C47 H47 119.4
C47 C46 C45 120.7(2)
C47 C46 H46 119.7
C45 C46 H46 119.7
C11 C16 C15 117.2(3)
C11 C16 C17 118.9(2)
C15 C16 C17 123.8(3)
C39 C38 C37 120.2(2)
C39 C38 H38 119.9
C37 C38 H38 119.9
C37 C36 C35 117.6(2)
C37 C36 H36 121.2
C35 C36 H36 121.2
C8 C7 C6 118.2(3)
C8 C7 H7 120.9
C6 C7 H7 120.9
N2 C1 C2 112.6(2)
N2 C1 H1A 109.1
C2 C1 H1A 109.1
N2 C1 H1B 109.1
C2 C1 H1B 109.1
H1A C1 H1B 107.8
C20 C21 C22 121.1(3)
C20 C21 H21 119.4
C22 C21 H21 119.4
C53 C52 C51 120.4(2)
C53 C52 H52 119.8
C51 C52 H52 119.8
C36 C37 C38 122.2(2)
C36 C37 H37 118.9
C38 C37 H37 118.9
C51 C50 C49 122.0(2)
C51 C50 H50 119.0
C49 C50 H50 119.0
C5 C4 C3 117.7(3)
C5 C4 H4 121.2
C3 C4 H4 121.2
C30 C29 C28 120.6(3)
C30 C29 H29 119.7
C28 C29 H29 119.7
C63 C62 C61 120.3(3)
C63 C62 H62 119.8
C61 C62 H62 119.8
C13 C12 C11 121.2(3)
C13 C12 H12 119.4
C11 C12 H12 119.4
C50 C51 C52 119.2(2)
C50 C51 H51 120.4
C52 C51 H51 120.4
N4 C34 C33 113.7(3)
N4 C34 H34A 108.8
C33 C34 H34A 108.8
N4 C34 H34B 108.8
C33 C34 H34B 108.8
H34A C34 H34B 107.7
C62 C61 C60 120.0(2)
C62 C61 H61 120.0
C60 C61 H61 120.0
C29 C30 C31 119.6(3)
C29 C30 H30 120.2
C31 C30 H30 120.2
C32 C31 C30 120.4(3)
C32 C31 H31 119.8
C30 C31 H31 119.8
C14 C15 C16 121.3(3)
C14 C15 H15 119.4
C16 C15 H15 119.4
C59 C60 C61 120.5(3)
C59 C60 H60 119.8
C61 C60 H60 119.8
C4 C5 C6 122.0(3)
C4 C5 H5 119.0
C6 C5 H5 119.0
C19 C18 C17 121.9(3)
C19 C18 H18 119.0
C17 C18 H18 119.0
C5 C6 C7 120.8(3)
C5 C6 H6 119.6
C7 C6 H6 119.6
C14 C13 C12 120.2(4)
C14 C13 H13 119.9
C12 C13 H13 119.9
C13 C14 C15 120.4(3)
C13 C14 H14 119.8
C15 C14 H14 119.8
C18 C19 C20 120.6(3)
C18 C19 H19 119.7
C20 C19 H19 119.7
C21 C20 C19 119.1(3)
C21 C20 H20 120.4
C19 C20 H20 120.4
C1 C2 H2A 109.5
C1 C2 H2B 109.5
H2A C2 H2B 109.5
C1 C2 H2C 109.5
H2A C2 H2C 109.5
H2B C2 H2C 109.5
C34 C33 H33A 109.5
C34 C33 H33B 109.5
H33A C33 H33B 109.5
C34 C33 H33C 109.5
H33A C33 H33C 109.5
H33B C33 H33C 109.5

loop_
_geom_bond_atom_site_label_1
_geom_bond_atom_site_label_2
_geom_bond_distance
N3 C41 1.323(2)
N3 C42 1.351(2)
N1 C9 1.323(3)
N1 C10 1.344(3)
N2 C3 1.388(3)
N2 C25 1.395(2)
N2 C1 1.460(3)
N4 C35 1.396(3)
N4 C57 1.400(2)
N4 C34 1.462(3)
C54 C53 1.406(3)
C54 C49 1.415(3)
C54 C55 1.481(3)
C55 C42 1.419(3)
C55 C56 1.429(3)
C42 C43 1.464(3)
C41 C57 1.422(3)
C41 C40 1.439(3)
C23 C24 1.422(3)
C23 C10 1.417(3)
C23 C22 1.480(3)
C56 C57 1.395(3)
C56 C58 1.498(3)
C10 C11 1.469(3)
C58 C59 1.387(3)
C58 C63 1.395(3)
C53 C52 1.369(3)
C53 H53 0.9300
C49 C50 1.400(3)
C49 C48 1.464(3)
C43 C48 1.392(3)
C43 C44 1.401(3)
C9 C25 1.414(3)
C9 C8 1.445(3)
C40 C39 1.392(3)
C40 C35 1.397(3)
C24 C25 1.394(3)
C24 C26 1.491(3)
C48 C47 1.405(3)
C26 C32 1.386(3)
C26 C28 1.387(3)
C22 C21 1.400(3)
C22 C17 1.429(3)
C63 C62 1.372(4)
C63 H63 0.9300
C35 C36 1.394(3)
C59 C60 1.388(3)
C59 H59 0.9300
C3 C8 1.393(3)
C3 C4 1.400(3)
C11 C16 1.384(4)
C11 C12 1.404(4)
C8 C7 1.385(3)
C17 C18 1.397(4)
C17 C16 1.458(4)
C44 C45 1.373(3)
C44 H44 0.9300
C39 C38 1.380(3)
C39 H39 0.9300
C45 C46 1.380(4)
C45 H45 0.9300
C28 C29 1.373(4)
C28 H28 0.9300
C32 C31 1.385(4)
C32 H32 0.9300
C47 C46 1.364(3)
C47 H47 0.9300
C46 H46 0.9300
C16 C15 1.432(4)
C38 C37 1.392(4)
C38 H38 0.9300
C36 C37 1.376(4)
C36 H36 0.9300
C7 C6 1.387(4)
C7 H7 0.9300
C1 C2 1.516(4)
C1 H1A 0.9700
C1 H1B 0.9700
C21 C20 1.388(4)
C21 H21 0.9300
C52 C51 1.376(4)
C52 H52 0.9300
C37 H37 0.9300
C50 C51 1.363(4)
C50 H50 0.9300
C4 C5 1.357(4)
C4 H4 0.9300
C29 C30 1.362(4)
C29 H29 0.9300
C62 C61 1.368(5)
C62 H62 0.9300
C12 C13 1.368(4)
C12 H12 0.9300
C51 H51 0.9300
C34 C33 1.464(5)
C34 H34A 0.9700
C34 H34B 0.9700
C61 C60 1.372(5)
C61 H61 0.9300
C30 C31 1.381(4)
C30 H30 0.9300
C31 H31 0.9300
C15 C14 1.366(5)
C15 H15 0.9300
C60 H60 0.9300
C5 C6 1.386(5)
C5 H5 0.9300
C18 C19 1.352(5)
C18 H18 0.9300
C6 H6 0.9300
C13 C14 1.351(6)
C13 H13 0.9300
C14 H14 0.9300
C19 C20 1.399(5)
C19 H19 0.9300
C20 H20 0.9300
C2 H2A 0.9600
C2 H2B 0.9600
C2 H2C 0.9600
C33 H33A 0.9600
C33 H33B 0.9600
C33 H33C 0.9600
